data_4129258
loop_
_publ_author_name
'Buss, Joshua A.'
'Edouard, Guy A.'
'Cheng, Christine'
'Shi, Jade'
'Agapie, Theodor'

_publ_section_title
;
 Molybdenum catalyzed ammonia borane dehydrogenation: oxidation state
 specific mechanisms.
;
_journal_issue 32
_journal_name_full 'Journal of the American Chemical Society'
_journal_page_first 11272
_journal_page_last 11275
_journal_paper_doi 10.1021/ja5059923
_journal_volume 136
_journal_year 2014
_chemical_formula_moiety 'C34 H46 Mo N2 P2, 2(C F3 O3 S), 0.33(C2 H3 N)'
_chemical_formula_sum 'C36.67 H46 F6 Mo N2.33 O6 P2 S2'
_chemical_formula_weight 951.42
_space_group_crystal_system trigonal
_space_group_IT_number 161
_space_group_name_Hall 'R 3 -2"c'
_space_group_name_H-M_alt 'R 3 c :H'
_atom_sites_solution_hydrogens geom
_audit_creation_date 2014-06-07
_audit_creation_method
;
Olex2 1.2
(compiled 2014.05.21 svn.r2940 for OlexSys, GUI svn.r4846),
 SHELXL-2014,
 and manual edit
;
_cell_angle_alpha 90
_cell_angle_beta 90
_cell_angle_gamma 120
_cell_formula_units_Z 18
_cell_length_a 32.0444(10)
_cell_length_b 32.0444(10)
_cell_length_c 21.1665(9)
_cell_measurement_reflns_used 9356
_cell_measurement_temperature 100
_cell_measurement_theta_max 38.62
_cell_measurement_theta_min 2.20
_cell_volume 18822.8(12)
_computing_cell_refinement 'SAINT v8.34A (Bruker, 2013)'
_computing_data_collection 'APEX2_2011.2-3 (Bruker-AXS, 2007)'
_computing_data_reduction 'SAINT v8.34A (Bruker, 2013)'
_computing_molecular_graphics 'Olex2 (Dolomanov et al., 2009)'
_computing_publication_material 'Olex2 (Dolomanov et al., 2009)'
_computing_structure_refinement 'XL (Sheldrick, 2008)'
_computing_structure_solution 'XT-2014/1 (Sheldrick, 2012)'
_diffrn_ambient_temperature 100
_diffrn_detector_area_resol_mean 8.33
_diffrn_measured_fraction_theta_full 1.000
_diffrn_measured_fraction_theta_max 0.988
_diffrn_measurement_device_type 'Bruker APEX-II CCD'
_diffrn_measurement_method '\f and \w scans'
_diffrn_radiation_type MoK\a
_diffrn_radiation_wavelength 0.71073
_diffrn_reflns_av_R_equivalents 0.0406
_diffrn_reflns_av_unetI/netI 0.0295
_diffrn_reflns_Laue_measured_fraction_full 1.000
_diffrn_reflns_Laue_measured_fraction_max 0.988
_diffrn_reflns_limit_h_max 60
_diffrn_reflns_limit_h_min -61
_diffrn_reflns_limit_k_max 49
_diffrn_reflns_limit_k_min -61
_diffrn_reflns_limit_l_max 40
_diffrn_reflns_limit_l_min -39
_diffrn_reflns_number 328984
_diffrn_reflns_point_group_measured_fraction_full 1.000
_diffrn_reflns_point_group_measured_fraction_max 0.977
_diffrn_reflns_theta_full 25.000
_diffrn_reflns_theta_max 43.500
_diffrn_reflns_theta_min 2.059
_diffrn_standards_number 0
_exptl_absorpt_coefficient_mu 0.563
_exptl_absorpt_correction_T_max 0.7486
_exptl_absorpt_correction_T_min 0.6909
_exptl_absorpt_correction_type multi-scan
_exptl_absorpt_process_details
;
SADABS-2014/2 (Bruker,2014) was used for absorption correction.
wR2(int) was 0.0534 before and 0.0513 after correction.
The Ratio of minimum to maximum transmission is 0.9229.
The \l/2 correction factor is 0.00150.
;
_exptl_crystal_colour green
_exptl_crystal_colour_primary green
_exptl_crystal_density_diffrn 1.511
_exptl_crystal_description odd
_exptl_crystal_F_000 8790
_exptl_crystal_size_max 0.372
_exptl_crystal_size_mid 0.305
_exptl_crystal_size_min 0.301
_refine_diff_density_max 1.889
_refine_diff_density_min -0.903
_refine_diff_density_rms 0.104
_refine_ls_abs_structure_details
;
 Flack x determined using 12369 quotients [(I+)-(I-)]/[(I+)+(I-)]
 (Parsons, Flack and Wagner, Acta Cryst. B69 (2013) 249-259).
;
_refine_ls_abs_structure_Flack -0.015(3)
_refine_ls_extinction_method none
_refine_ls_goodness_of_fit_ref 1.056
_refine_ls_hydrogen_treatment constr
_refine_ls_matrix_type full
_refine_ls_number_parameters 516
_refine_ls_number_reflns 31107
_refine_ls_number_restraints 1
_refine_ls_restrained_S_all 1.056
_refine_ls_R_factor_all 0.0487
_refine_ls_R_factor_gt 0.0371
_refine_ls_shift/su_max 0.006
_refine_ls_shift/su_mean 0.000
_refine_ls_structure_factor_coef Fsqd
_refine_ls_weighting_details 'w=1/[\s^2^(Fo^2^)+(0.0468P)^2^+18.4494P] where P=(Fo^2^+2Fc^2^)/3'
_refine_ls_weighting_scheme calc
_refine_ls_wR_factor_gt 0.0855
_refine_ls_wR_factor_ref 0.0909
_reflns_Friedel_coverage 0.976
_reflns_Friedel_fraction_full 1.000
_reflns_Friedel_fraction_max 0.965
_reflns_number_gt 27294
_reflns_number_total 31107
_reflns_threshold_expression 'I > 2\s(I)'
_cod_data_source_file ja5059923_si_002.cif
_cod_data_source_block gae10
_cod_original_cell_volume 18822.7(14)
_cod_original_sg_symbol_H-M 'R 3 c'
_cod_database_code 4129258
_shelxl_version_number 2014-2
_shelx_space_group_comment
;
The symmetry employed for this shelxl refinement is uniquely defined
by the following loop, which should always be used as a source of
symmetry information in preference to the above space-group names.
They are only intended as comments.
;
_shelx_estimated_absorpt_t_max 0.849
_shelx_estimated_absorpt_t_min 0.818
_olex2_refinement_description
;
1. Fixed Uiso
 At 1.2 times of:
  All C(H) groups
 At 1.5 times of:
  All C(H,H,H) groups
2. Others
 Fixed Sof: H1CC(0.33333) H1CA(0.33333) H1CB(0.33333)
3.a Ternary CH refined with riding coordinates:
 C6(H6), C3(H3), C5(H5), C2(H2), C22(H22), C28(H28), C19(H19), C25(H25)
3.b Aromatic/amide H refined with riding coordinates:
 C11(H11), C10(H10), C9(H9), C18(H18), C15(H15), C16(H16), C1A(H1A), C1B(H1B)
3.c Idealised Me refined as rotating group:
 C17(H17A,H17B,H17C), C29(H29A,H29B,H29C), C30(H30A,H30B,H30C), C26(H26A,H26B,
 H26C), C20(H20A,H20B,H20C), C23(H23A,H23B,H23C), C27(H27A,H27B,H27C), C24(H24A,
 H24B,H24C), C37(H37A,H37B,H37C), C38(H38A,H38B,H38C), C1C(H1CC,H1CA,H1CB)
;
_olex2_submission_special_instructions 'No special instructions were received'

loop_
_space_group_symop_operation_xyz
'x, y, z'
'-y, x-y, z'
'-x+y, -x, z'
'-y, -x, z+1/2'
'-x+y, y, z+1/2'
'x, x-y, z+1/2'
'x+2/3, y+1/3, z+1/3'
'-y+2/3, x-y+1/3, z+1/3'
'-x+y+2/3, -x+1/3, z+1/3'
'-y+2/3, -x+1/3, z+5/6'
'-x+y+2/3, y+1/3, z+5/6'
'x+2/3, x-y+1/3, z+5/6'
'x+1/3, y+2/3, z+2/3'
'-y+1/3, x-y+2/3, z+2/3'
'-x+y+1/3, -x+2/3, z+2/3'
'-y+1/3, -x+2/3, z+7/6'
'-x+y+1/3, y+2/3, z+7/6'
'x+1/3, x-y+2/3, z+7/6'

loop_
_atom_site_label
_atom_site_type_symbol
_atom_site_fract_x
_atom_site_fract_y
_atom_site_fract_z
_atom_site_U_iso_or_equiv
_atom_site_adp_type
_atom_site_occupancy
_atom_site_site_symmetry_order
_atom_site_calc_flag
_atom_site_refinement_flags_posn
_atom_site_refinement_flags_adp
_atom_site_refinement_flags_occupancy
Mo1 Mo 0.75836(2) 0.87315(2) 0.97494(2) 0.01035(2) Uani 1 1 d . . .
P2 P 0.77816(2) 0.80301(2) 0.96960(2) 0.01404(7) Uani 1 1 d . . .
P1 P 0.79318(2) 0.96692(2) 0.97749(2) 0.01457(7) Uani 1 1 d . . .
C6 C 0.69022(6) 0.86622(6) 1.01700(7) 0.0122(2) Uani 1 1 d . . .
H6 H 0.6912 0.8824 1.0578 0.015 Uiso 1 1 calc R . .
C4 C 0.68676(6) 0.79901(6) 0.95748(7) 0.0121(2) Uani 1 1 d . . .
C3 C 0.70103(6) 0.82691(6) 0.90121(7) 0.0125(2) Uani 1 1 d . . .
H3 H 0.7101 0.8151 0.8627 0.015 Uiso 1 1 calc R . .
C1 C 0.69529(6) 0.89003(6) 0.95849(7) 0.0126(2) Uani 1 1 d . . .
C5 C 0.68554(6) 0.81940(6) 1.01636(7) 0.0122(2) Uani 1 1 d . . .
H5 H 0.6834 0.8023 1.0568 0.015 Uiso 1 1 calc R . .
C2 C 0.70497(6) 0.87301(6) 0.90167(7) 0.0126(2) Uani 1 1 d . . .
H2 H 0.7170 0.8943 0.8636 0.015 Uiso 1 1 calc R . .
C13 C 0.68101(6) 0.74992(6) 0.95770(8) 0.0140(2) Uani 1 1 d . . .
C7 C 0.69858(6) 0.93791(6) 0.96027(8) 0.0147(2) Uani 1 1 d . . .
C8 C 0.74320(7) 0.97833(6) 0.97414(8) 0.0160(2) Uani 1 1 d . . .
C11 C 0.66199(9) 0.98774(8) 0.95713(10) 0.0223(3) Uani 1 1 d . . .
H11 H 0.6346 0.9912 0.9505 0.027 Uiso 1 1 calc R . .
C10 C 0.70615(9) 1.02792(8) 0.97320(10) 0.0222(3) Uani 1 1 d . . .
H10 H 0.7084 1.0584 0.9784 0.027 Uiso 1 1 calc R . .
C9 C 0.74664(8) 1.02341(7) 0.98160(9) 0.0204(3) Uani 1 1 d . . .
H9 H 0.7766 1.0508 0.9924 0.024 Uiso 1 1 calc R . .
S1 S 0.69196(2) 0.84500(2) 0.70588(2) 0.01921(8) Uani 1 1 d . . .
S2 S 0.92792(3) 0.86845(3) 0.74044(4) 0.03387(13) Uani 1 1 d . . .
O2 O 0.69520(8) 0.88395(7) 0.66768(8) 0.0294(3) Uani 1 1 d . . .
C33 C 0.63469(8) 0.82297(7) 0.74716(10) 0.0201(3) Uani 1 1 d . . .
O3 O 0.72619(6) 0.85975(7) 0.75721(8) 0.0275(3) Uani 1 1 d . . .
C18 C 0.63552(7) 0.70878(7) 0.95071(10) 0.0196(3) Uani 1 1 d . . .
H18 H 0.6079 0.7118 0.9435 0.023 Uiso 1 1 calc R . .
C14 C 0.72190(6) 0.74584(6) 0.96692(8) 0.0155(2) Uani 1 1 d . . .
C15 C 0.71699(8) 0.69987(7) 0.97235(10) 0.0208(3) Uani 1 1 d . . .
H15 H 0.7444 0.6966 0.9802 0.025 Uiso 1 1 calc R . .
C16 C 0.67159(9) 0.65921(7) 0.96608(10) 0.0237(4) Uani 1 1 d . . .
H16 H 0.6682 0.6281 0.9698 0.028 Uiso 1 1 calc R . .
C22 C 0.83105(8) 1.00011(7) 0.90812(9) 0.0211(3) Uani 1 1 d . . .
H22 H 0.8610 0.9978 0.9105 0.025 Uiso 1 1 calc R . .
F3 F 0.62604(6) 0.78669(6) 0.78613(8) 0.0301(3) Uani 1 1 d . . .
F1 F 0.63393(6) 0.85763(6) 0.78121(7) 0.0293(3) Uani 1 1 d . . .
F2 F 0.59762(6) 0.80645(6) 0.70631(8) 0.0282(3) Uani 1 1 d . . .
O4 O 0.89006(10) 0.87859(10) 0.72922(15) 0.0473(6) Uani 1 1 d . . .
O5 O 0.96734(13) 0.89170(16) 0.6971(3) 0.109(2) Uani 1 1 d . . .
N2 N 0.79355(5) 0.88651(6) 1.06395(7) 0.0163(2) Uani 1 1 d . . .
C28 C 0.81144(7) 0.80279(7) 0.89736(9) 0.0177(3) Uani 1 1 d . . .
H28 H 0.8443 0.8319 0.8999 0.021 Uiso 1 1 calc R . .
C32 C 0.80838(7) 0.89212(7) 1.11477(9) 0.0189(3) Uani 1 1 d . . .
N1 N 0.82684(6) 0.90374(6) 0.92877(9) 0.0196(3) Uani 1 1 d . . .
C17 C 0.87688(8) 1.00166(8) 1.05112(11) 0.0244(4) Uani 1 1 d . . .
H17A H 0.8948 1.0202 1.0883 0.037 Uiso 1 1 calc GR . .
H17B H 0.8962 1.0162 1.0130 0.037 Uiso 1 1 calc GR . .
H17C H 0.8700 0.9684 1.0552 0.037 Uiso 1 1 calc GR . .
C29 C 0.78788(8) 0.80778(8) 0.83694(9) 0.0212(3) Uani 1 1 d . . .
H29A H 0.8065 0.8078 0.8001 0.032 Uiso 1 1 calc GR . .
H29B H 0.7873 0.8381 0.8383 0.032 Uiso 1 1 calc GR . .
H29C H 0.7549 0.7806 0.8338 0.032 Uiso 1 1 calc GR . .
C30 C 0.81823(8) 0.75877(8) 0.89322(10) 0.0230(3) Uani 1 1 d . . .
H30A H 0.7867 0.7294 0.8900 0.034 Uiso 1 1 calc GR . .
H30B H 0.8348 0.7571 0.9312 0.034 Uiso 1 1 calc GR . .
H30C H 0.8375 0.7616 0.8558 0.034 Uiso 1 1 calc GR . .
C26 C 0.86351(8) 0.83893(11) 1.03841(11) 0.0290(4) Uani 1 1 d . . .
H26A H 0.8617 0.8680 1.0472 0.044 Uiso 1 1 calc GR . .
H26B H 0.8803 0.8428 0.9982 0.044 Uiso 1 1 calc GR . .
H26C H 0.8812 0.8338 1.0725 0.044 Uiso 1 1 calc GR . .
C20 C 0.79857(8) 0.98741(8) 1.10647(10) 0.0234(3) Uani 1 1 d . . .
H20A H 0.7793 0.9522 1.1088 0.035 Uiso 1 1 calc GR . .
H20B H 0.7771 1.0009 1.1055 0.035 Uiso 1 1 calc GR . .
H20C H 0.8196 0.9998 1.1435 0.035 Uiso 1 1 calc GR . .
C23 C 0.80589(9) 0.97652(8) 0.84551(10) 0.0241(4) Uani 1 1 d . . .
H23A H 0.7759 0.9774 0.8419 0.036 Uiso 1 1 calc GR . .
H23B H 0.7986 0.9430 0.8447 0.036 Uiso 1 1 calc GR . .
H23C H 0.8271 0.9941 0.8101 0.036 Uiso 1 1 calc GR . .
C27 C 0.78386(9) 0.78148(9) 1.09648(10) 0.0241(4) Uani 1 1 d . . .
H27A H 0.8058 0.7875 1.1319 0.036 Uiso 1 1 calc GR . .
H27B H 0.7593 0.7472 1.0954 0.036 Uiso 1 1 calc GR . .
H27C H 0.7682 0.8009 1.1018 0.036 Uiso 1 1 calc GR . .
C19 C 0.82941(8) 1.00210(7) 1.04618(10) 0.0205(3) Uani 1 1 d . . .
H19 H 0.8385 1.0363 1.0376 0.025 Uiso 1 1 calc R . .
C25 C 0.81249(8) 0.79541(8) 1.03422(9) 0.0211(3) Uani 1 1 d . . .
H25 H 0.8163 0.7673 1.0222 0.025 Uiso 1 1 calc R . .
C1A C 0.65794(7) 0.94262(7) 0.95081(9) 0.0192(3) Uani 1 1 d . . .
H1A H 0.6279 0.9153 0.9402 0.023 Uiso 1 1 calc R . .
C31 C 0.86398(9) 0.92183(9) 0.90432(14) 0.0299(5) Uani 1 1 d . . .
C1B C 0.63132(8) 0.66334(7) 0.95443(10) 0.0232(3) Uani 1 1 d . . .
H1B H 0.6008 0.6352 0.9490 0.028 Uiso 1 1 calc R . .
F6 F 0.89161(8) 0.79961(8) 0.65608(9) 0.0400(4) Uani 1 1 d . . .
F4 F 0.93219(14) 0.78939(13) 0.72747(12) 0.0767(10) Uani 1 1 d . . .
F5 F 0.86094(14) 0.77679(9) 0.74631(16) 0.0879(13) Uani 1 1 d . . .
C34 C 0.90211(11) 0.80563(12) 0.71717(12) 0.0319(5) Uani 1 1 d . . .
O6 O 0.9393(2) 0.86904(19) 0.80566(19) 0.109(2) Uani 1 1 d . . .
C24 C 0.84689(12) 1.05396(8) 0.90652(14) 0.0364(6) Uani 1 1 d . . .
H24A H 0.8686 1.0693 0.8706 0.055 Uiso 1 1 calc GR . .
H24B H 0.8637 1.0693 0.9459 0.055 Uiso 1 1 calc GR . .
H24C H 0.8185 1.0577 0.9020 0.055 Uiso 1 1 calc GR . .
C37 C 0.91067(13) 0.94598(12) 0.8732(3) 0.0544(11) Uani 1 1 d . . .
H37A H 0.9152 0.9224 0.8492 0.082 Uiso 1 1 calc GR . .
H37B H 0.9362 0.9612 0.9050 0.082 Uiso 1 1 calc GR . .
H37C H 0.9122 0.9706 0.8444 0.082 Uiso 1 1 calc GR . .
C38 C 0.82802(8) 0.89959(9) 1.17813(10) 0.0251(4) Uani 1 1 d . . .
H38A H 0.8501 0.8868 1.1810 0.038 Uiso 1 1 calc GR . .
H38B H 0.8017 0.8829 1.2085 0.038 Uiso 1 1 calc GR . .
H38C H 0.8455 0.9342 1.1877 0.038 Uiso 1 1 calc GR . .
O7 O 0.68495(9) 0.80328(8) 0.67079(9) 0.0334(4) Uani 1 1 d . . .
N1C N 1.0000 1.0000 1.1263(9) 0.121(5) Uani 1 3 d S T P
C1D C 1.0000 1.0000 1.0531(7) 0.078(3) Uani 1 3 d S T P
C1C C 1.0000 1.0000 1.0006(7) 0.093(4) Uani 1 3 d S T P
H1CC H 0.9783 0.9673 0.9852 0.140 Uiso 0.3333 1 calc GR . .
H1CA H 1.0327 1.0110 0.9852 0.140 Uiso 0.3333 1 calc GR . .
H1CB H 0.9890 1.0217 0.9852 0.140 Uiso 0.3333 1 calc GR . .

loop_
_atom_site_aniso_label
_atom_site_aniso_U_11
_atom_site_aniso_U_22
_atom_site_aniso_U_33
_atom_site_aniso_U_23
_atom_site_aniso_U_13
_atom_site_aniso_U_12
Mo1 0.00932(4) 0.01138(5) 0.00893(4) -0.00012(4) 0.00065(3) 0.00410(4)
P2 0.01348(16) 0.01723(17) 0.01389(16) 0.00115(13) 0.00103(13) 0.00953(15)
P1 0.01547(17) 0.01128(15) 0.01417(16) -0.00111(12) 0.00194(13) 0.00459(14)
C6 0.0130(5) 0.0142(6) 0.0098(5) 0.0005(4) 0.0013(4) 0.0071(5)
C4 0.0108(5) 0.0128(5) 0.0117(5) 0.0002(4) 0.0001(4) 0.0052(4)
C3 0.0126(5) 0.0131(5) 0.0103(5) -0.0008(4) 0.0000(4) 0.0054(5)
C1 0.0133(5) 0.0142(6) 0.0116(5) 0.0011(4) 0.0011(4) 0.0079(5)
C5 0.0123(5) 0.0136(5) 0.0104(5) 0.0020(4) 0.0011(4) 0.0061(5)
C2 0.0152(6) 0.0135(6) 0.0099(5) 0.0008(4) 0.0008(4) 0.0077(5)
C13 0.0156(6) 0.0120(5) 0.0137(5) 0.0006(4) 0.0003(4) 0.0063(5)
C7 0.0185(6) 0.0144(6) 0.0134(5) 0.0015(4) 0.0023(5) 0.0098(5)
C8 0.0210(7) 0.0134(6) 0.0141(6) 0.0000(5) 0.0012(5) 0.0090(5)
C11 0.0293(9) 0.0240(8) 0.0219(8) 0.0024(6) 0.0018(7) 0.0196(8)
C10 0.0329(10) 0.0200(7) 0.0204(7) 0.0013(6) 0.0012(7) 0.0183(7)
C9 0.0286(9) 0.0146(6) 0.0192(7) -0.0002(5) 0.0010(6) 0.0118(6)
S1 0.0241(2) 0.0237(2) 0.01086(14) 0.00021(13) -0.00029(14) 0.01273(17)
S2 0.0293(3) 0.0469(4) 0.0364(3) -0.0046(3) -0.0064(2) 0.0273(3)
O2 0.0408(10) 0.0285(8) 0.0186(6) 0.0075(6) 0.0016(6) 0.0171(7)
C33 0.0191(7) 0.0220(8) 0.0189(7) -0.0006(6) -0.0047(6) 0.0100(6)
O3 0.0194(6) 0.0414(10) 0.0165(6) 0.0012(6) -0.0010(5) 0.0113(6)
C18 0.0172(7) 0.0134(6) 0.0230(7) -0.0007(5) 0.0004(6) 0.0038(5)
C14 0.0173(6) 0.0149(6) 0.0160(6) 0.0018(5) 0.0029(5) 0.0093(5)
C15 0.0266(9) 0.0182(7) 0.0218(7) 0.0029(6) 0.0041(6) 0.0143(7)
C16 0.0334(10) 0.0144(7) 0.0232(8) 0.0022(6) 0.0062(7) 0.0118(7)
C22 0.0225(8) 0.0133(6) 0.0207(7) 0.0014(5) 0.0071(6) 0.0038(6)
F3 0.0228(6) 0.0310(7) 0.0308(7) 0.0132(6) -0.0013(5) 0.0092(5)
F1 0.0275(7) 0.0339(7) 0.0280(6) -0.0090(6) 0.0007(5) 0.0164(6)
F2 0.0231(6) 0.0290(7) 0.0315(7) -0.0035(5) -0.0136(5) 0.0124(5)
O4 0.0426(12) 0.0435(12) 0.0701(17) -0.0041(11) -0.0170(11) 0.0323(11)
O5 0.0427(17) 0.069(2) 0.177(5) -0.031(3) 0.054(3) -0.0011(16)
N2 0.0130(6) 0.0171(6) 0.0151(6) -0.0001(4) -0.0008(4) 0.0048(5)
C28 0.0161(6) 0.0220(7) 0.0174(6) -0.0005(5) 0.0025(5) 0.0114(6)
C32 0.0164(6) 0.0219(7) 0.0157(6) -0.0018(5) -0.0038(5) 0.0075(6)
N1 0.0161(6) 0.0168(6) 0.0231(7) -0.0006(5) 0.0051(5) 0.0061(5)
C17 0.0183(7) 0.0198(8) 0.0275(9) -0.0058(7) -0.0029(6) 0.0039(6)
C29 0.0251(8) 0.0287(9) 0.0160(6) 0.0011(6) 0.0036(6) 0.0182(7)
C30 0.0246(8) 0.0283(9) 0.0236(8) -0.0012(7) 0.0021(7) 0.0189(8)
C26 0.0169(8) 0.0481(14) 0.0242(9) -0.0001(9) -0.0031(6) 0.0179(9)
C20 0.0252(9) 0.0248(9) 0.0196(7) -0.0073(6) -0.0014(6) 0.0120(7)
C23 0.0289(9) 0.0197(8) 0.0179(7) 0.0048(6) 0.0057(6) 0.0077(7)
C27 0.0274(9) 0.0310(10) 0.0184(7) 0.0060(7) 0.0010(6) 0.0179(8)
C19 0.0212(8) 0.0155(7) 0.0207(7) -0.0058(5) -0.0027(6) 0.0061(6)
C25 0.0222(8) 0.0304(9) 0.0189(7) 0.0028(6) -0.0003(6) 0.0192(7)
C1A 0.0217(7) 0.0206(7) 0.0208(7) 0.0033(6) 0.0020(6) 0.0146(6)
C31 0.0212(9) 0.0214(9) 0.0431(13) 0.0013(8) 0.0157(9) 0.0077(7)
C1B 0.0268(9) 0.0134(7) 0.0243(8) -0.0008(6) 0.0037(7) 0.0063(6)
F6 0.0509(11) 0.0465(11) 0.0258(7) -0.0002(7) -0.0069(7) 0.0268(9)
F4 0.130(3) 0.114(2) 0.0542(13) -0.0370(15) -0.0457(16) 0.112(2)
F5 0.125(3) 0.0430(12) 0.093(2) 0.0237(13) 0.086(2) 0.0392(16)
C34 0.0462(14) 0.0491(15) 0.0187(8) 0.0082(9) 0.0088(8) 0.0376(13)
O6 0.225(6) 0.125(4) 0.061(2) -0.055(2) -0.085(3) 0.151(4)
C24 0.0496(15) 0.0129(7) 0.0354(12) 0.0053(7) 0.0207(11) 0.0073(9)
C37 0.0327(14) 0.0336(14) 0.088(3) 0.0082(16) 0.0388(18) 0.0098(11)
C38 0.0244(9) 0.0309(10) 0.0165(7) -0.0023(7) -0.0079(6) 0.0113(8)
O7 0.0512(12) 0.0345(9) 0.0217(7) -0.0061(6) 0.0009(7) 0.0267(9)
N1C 0.112(7) 0.112(7) 0.138(14) 0.000 0.000 0.056(3)
C1D 0.073(4) 0.073(4) 0.087(9) 0.000 0.000 0.036(2)
C1C 0.110(7) 0.110(7) 0.059(7) 0.000 0.000 0.055(3)

loop_
_atom_type_symbol
_atom_type_description
_atom_type_scat_dispersion_real
_atom_type_scat_dispersion_imag
_atom_type_scat_source
C C 0.0033 0.0016 'International Tables Vol C Tables 4.2.6.8 and 6.1.1.4'
H H 0.0000 0.0000 'International Tables Vol C Tables 4.2.6.8 and 6.1.1.4'
F F 0.0171 0.0103 'International Tables Vol C Tables 4.2.6.8 and 6.1.1.4'
Mo Mo -1.6832 0.6857 'International Tables Vol C Tables 4.2.6.8 and 6.1.1.4'
N N 0.0061 0.0033 'International Tables Vol C Tables 4.2.6.8 and 6.1.1.4'
O O 0.0106 0.0060 'International Tables Vol C Tables 4.2.6.8 and 6.1.1.4'
P P 0.1023 0.0942 'International Tables Vol C Tables 4.2.6.8 and 6.1.1.4'
S S 0.1246 0.1234 'International Tables Vol C Tables 4.2.6.8 and 6.1.1.4'

loop_
_geom_angle_atom_site_label_1
_geom_angle_atom_site_label_2
_geom_angle_atom_site_label_3
_geom_angle
P2 Mo1 P1 146.354(16)
C6 Mo1 P2 124.55(4)
C6 Mo1 P1 86.64(4)
C6 Mo1 C4 63.85(6)
C6 Mo1 C3 77.46(6)
C6 Mo1 C1 35.66(5)
C6 Mo1 C5 36.79(6)
C6 Mo1 C2 65.55(5)
C4 Mo1 P2 70.22(4)
C4 Mo1 P1 142.63(4)
C3 Mo1 P2 82.90(4)
C3 Mo1 P1 119.73(4)
C3 Mo1 C4 35.44(5)
C3 Mo1 C1 63.15(6)
C3 Mo1 C2 35.86(6)
C1 Mo1 P2 142.14(4)
C1 Mo1 P1 70.41(4)
C1 Mo1 C4 72.30(6)
C5 Mo1 P2 87.93(4)
C5 Mo1 P1 123.10(4)
C5 Mo1 C4 35.51(6)
C5 Mo1 C3 65.57(6)
C5 Mo1 C1 63.82(6)
C5 Mo1 C2 77.19(6)
C2 Mo1 P2 117.75(4)
C2 Mo1 P1 84.65(4)
C2 Mo1 C4 63.07(6)
C2 Mo1 C1 35.30(5)
N2 Mo1 P2 83.09(5)
N2 Mo1 P1 82.67(5)
N2 Mo1 C6 93.42(6)
N2 Mo1 C4 119.41(6)
N2 Mo1 C3 154.66(6)
N2 Mo1 C1 120.81(6)
N2 Mo1 C5 92.92(6)
N2 Mo1 C2 156.04(6)
N2 Mo1 N1 89.62(7)
N1 Mo1 P2 75.00(5)
N1 Mo1 P1 74.58(5)
N1 Mo1 C6 160.43(6)
N1 Mo1 C4 130.26(6)
N1 Mo1 C3 106.93(6)
N1 Mo1 C1 128.74(6)
N1 Mo1 C5 162.32(6)
N1 Mo1 C2 106.47(7)
C14 P2 Mo1 108.75(6)
C14 P2 C28 104.55(9)
C14 P2 C25 104.26(9)
C28 P2 Mo1 114.93(6)
C25 P2 Mo1 119.74(7)
C25 P2 C28 103.13(9)
C8 P1 Mo1 108.45(6)
C8 P1 C22 104.05(9)
C8 P1 C19 104.83(9)
C22 P1 Mo1 114.78(6)
C19 P1 Mo1 119.39(7)
C19 P1 C22 103.91(10)
Mo1 C6 H6 120.7
C1 C6 Mo1 76.05(9)
C1 C6 H6 120.7
C1 C6 C5 118.59(13)
C5 C6 Mo1 71.91(9)
C5 C6 H6 120.7
C3 C4 Mo1 69.73(9)
C3 C4 C13 119.89(14)
C5 C4 Mo1 68.65(9)
C5 C4 C3 121.43(14)
C5 C4 C13 117.84(14)
C13 C4 Mo1 127.30(11)
Mo1 C3 H3 120.5
C4 C3 Mo1 74.84(9)
C4 C3 H3 120.5
C2 C3 Mo1 72.41(9)
C2 C3 C4 118.87(13)
C2 C3 H3 120.5
C6 C1 Mo1 68.29(9)
C6 C1 C7 117.57(14)
C2 C1 Mo1 70.15(9)
C2 C1 C6 121.42(14)
C2 C1 C7 120.19(14)
C7 C1 Mo1 127.25(12)
Mo1 C5 H5 120.6
C6 C5 Mo1 71.30(9)
C6 C5 H5 120.6
C4 C5 Mo1 75.84(9)
C4 C5 C6 118.64(13)
C4 C5 H5 120.6
Mo1 C2 H2 120.4
C3 C2 Mo1 71.73(9)
C3 C2 H2 120.4
C1 C2 Mo1 74.55(9)
C1 C2 C3 118.94(13)
C1 C2 H2 120.4
C18 C13 C4 120.96(16)
C14 C13 C4 118.28(15)
C14 C13 C18 120.73(16)
C8 C7 C1 118.29(15)
C1A C7 C1 121.27(16)
C1A C7 C8 120.40(16)
C7 C8 P1 114.73(13)
C7 C8 C9 119.69(18)
C9 C8 P1 125.53(15)
C10 C11 H11 119.8
C1A C11 H11 119.8
C1A C11 C10 120.4(2)
C11 C10 H10 119.9
C9 C10 C11 120.28(18)
C9 C10 H10 119.9
C8 C9 H9 120.1
C10 C9 C8 119.83(19)
C10 C9 H9 120.1
O2 S1 C33 103.03(11)
O3 S1 O2 115.00(12)
O3 S1 C33 102.62(10)
O3 S1 O7 115.50(12)
O7 S1 O2 114.94(12)
O7 S1 C33 103.12(12)
O4 S2 O5 113.9(3)
O4 S2 C34 103.86(15)
O4 S2 O6 113.5(2)
O5 S2 C34 101.36(19)
O6 S2 O5 117.4(4)
O6 S2 C34 104.4(2)
F3 C33 S1 111.26(15)
F3 C33 F2 107.22(17)
F1 C33 S1 111.71(15)
F1 C33 F3 107.97(19)
F1 C33 F2 107.13(17)
F2 C33 S1 111.32(15)
C13 C18 H18 120.4
C1B C18 C13 119.19(19)
C1B C18 H18 120.4
C13 C14 P2 114.51(13)
C13 C14 C15 119.46(17)
C15 C14 P2 126.02(15)
C14 C15 H15 120.3
C16 C15 C14 119.35(19)
C16 C15 H15 120.3
C15 C16 H16 119.5
C1B C16 C15 121.05(18)
C1B C16 H16 119.5
P1 C22 H22 107.1
C23 C22 P1 111.51(14)
C23 C22 H22 107.1
C24 C22 P1 114.44(15)
C24 C22 H22 107.1
C24 C22 C23 109.3(2)
C32 N2 Mo1 173.51(15)
P2 C28 H28 106.9
C29 C28 P2 111.77(12)
C29 C28 H28 106.9
C30 C28 P2 113.23(14)
C30 C28 H28 106.9
C30 C28 C29 110.60(16)
N2 C32 C38 178.8(2)
C31 N1 Mo1 177.58(18)
H17A C17 H17B 109.5
H17A C17 H17C 109.5
H17B C17 H17C 109.5
C19 C17 H17A 109.5
C19 C17 H17B 109.5
C19 C17 H17C 109.5
C28 C29 H29A 109.5
C28 C29 H29B 109.5
C28 C29 H29C 109.5
H29A C29 H29B 109.5
H29A C29 H29C 109.5
H29B C29 H29C 109.5
C28 C30 H30A 109.5
C28 C30 H30B 109.5
C28 C30 H30C 109.5
H30A C30 H30B 109.5
H30A C30 H30C 109.5
H30B C30 H30C 109.5
H26A C26 H26B 109.5
H26A C26 H26C 109.5
H26B C26 H26C 109.5
C25 C26 H26A 109.5
C25 C26 H26B 109.5
C25 C26 H26C 109.5
H20A C20 H20B 109.5
H20A C20 H20C 109.5
H20B C20 H20C 109.5
C19 C20 H20A 109.5
C19 C20 H20B 109.5
C19 C20 H20C 109.5
C22 C23 H23A 109.5
C22 C23 H23B 109.5
C22 C23 H23C 109.5
H23A C23 H23B 109.5
H23A C23 H23C 109.5
H23B C23 H23C 109.5
H27A C27 H27B 109.5
H27A C27 H27C 109.5
H27B C27 H27C 109.5
C25 C27 H27A 109.5
C25 C27 H27B 109.5
C25 C27 H27C 109.5
P1 C19 H19 106.0
C17 C19 P1 111.79(14)
C17 C19 C20 115.45(19)
C17 C19 H19 106.0
C20 C19 P1 110.76(14)
C20 C19 H19 106.0
P2 C25 H25 106.2
C26 C25 P2 110.97(15)
C26 C25 C27 115.13(19)
C26 C25 H25 106.2
C27 C25 P2 111.38(14)
C27 C25 H25 106.2
C7 C1A H1A 120.3
C11 C1A C7 119.4(2)
C11 C1A H1A 120.3
N1 C31 C37 178.2(3)
C18 C1B H1B 119.9
C16 C1B C18 120.12(19)
C16 C1B H1B 119.9
F6 C34 S2 111.5(2)
F4 C34 S2 111.9(3)
F4 C34 F6 106.6(2)
F4 C34 F5 108.4(3)
F5 C34 S2 112.87(19)
F5 C34 F6 105.1(3)
C22 C24 H24A 109.5
C22 C24 H24B 109.5
C22 C24 H24C 109.5
H24A C24 H24B 109.5
H24A C24 H24C 109.5
H24B C24 H24C 109.5
C31 C37 H37A 109.5
C31 C37 H37B 109.5
C31 C37 H37C 109.5
H37A C37 H37B 109.5
H37A C37 H37C 109.5
H37B C37 H37C 109.5
C32 C38 H38A 109.5
C32 C38 H38B 109.5
C32 C38 H38C 109.5
H38A C38 H38B 109.5
H38A C38 H38C 109.5
H38B C38 H38C 109.5
C1C C1D N1C 180.00(2)
C1D C1C H1CC 109.5
C1D C1C H1CA 109.5
C1D C1C H1CB 109.5
H1CC C1C H1CA 109.5
H1CC C1C H1CB 109.5
H1CA C1C H1CB 109.5

loop_
_geom_bond_atom_site_label_1
_geom_bond_atom_site_label_2
_geom_bond_distance
Mo1 P2 2.6255(5)
Mo1 P1 2.6312(5)
Mo1 C6 2.2639(16)
Mo1 C4 2.3652(16)
Mo1 C3 2.2987(16)
Mo1 C1 2.3648(16)
Mo1 C5 2.2719(16)
Mo1 C2 2.3076(16)
Mo1 N2 2.1263(15)
Mo1 N1 2.1401(17)
P2 C14 1.8184(19)
P2 C28 1.8663(18)
P2 C25 1.8461(19)
P1 C8 1.8138(19)
P1 C22 1.8627(19)
P1 C19 1.850(2)
C6 H6 1.0000
C6 C1 1.420(2)
C6 C5 1.431(2)
C4 C3 1.421(2)
C4 C5 1.417(2)
C4 C13 1.489(2)
C3 H3 1.0000
C3 C2 1.418(2)
C1 C2 1.418(2)
C1 C7 1.485(2)
C5 H5 1.0000
C2 H2 1.0000
C13 C18 1.401(3)
C13 C14 1.394(2)
C7 C8 1.399(3)
C7 C1A 1.398(3)
C8 C9 1.402(2)
C11 H11 0.9500
C11 C10 1.398(3)
C11 C1A 1.392(3)
C10 H10 0.9500
C10 C9 1.387(3)
C9 H9 0.9500
S1 O2 1.4468(18)
S1 C33 1.826(2)
S1 O3 1.4451(18)
S1 O7 1.4451(19)
S2 O4 1.424(2)
S2 O5 1.432(4)
S2 C34 1.821(3)
S2 O6 1.425(3)
C33 F3 1.337(3)
C33 F1 1.334(3)
C33 F2 1.346(2)
C18 H18 0.9500
C18 C1B 1.396(3)
C14 C15 1.406(3)
C15 H15 0.9500
C15 C16 1.392(3)
C16 H16 0.9500
C16 C1B 1.383(4)
C22 H22 1.0000
C22 C23 1.539(3)
C22 C24 1.537(3)
N2 C32 1.153(2)
C28 H28 1.0000
C28 C29 1.533(3)
C28 C30 1.534(3)
C32 C38 1.450(3)
N1 C31 1.153(3)
C17 H17A 0.9800
C17 H17B 0.9800
C17 H17C 0.9800
C17 C19 1.532(3)
C29 H29A 0.9800
C29 H29B 0.9800
C29 H29C 0.9800
C30 H30A 0.9800
C30 H30B 0.9800
C30 H30C 0.9800
C26 H26A 0.9800
C26 H26B 0.9800
C26 H26C 0.9800
C26 C25 1.532(3)
C20 H20A 0.9800
C20 H20B 0.9800
C20 H20C 0.9800
C20 C19 1.537(3)
C23 H23A 0.9800
C23 H23B 0.9800
C23 H23C 0.9800
C27 H27A 0.9800
C27 H27B 0.9800
C27 H27C 0.9800
C27 C25 1.539(3)
C19 H19 1.0000
C25 H25 1.0000
C1A H1A 0.9500
C31 C37 1.454(4)
C1B H1B 0.9500
F6 C34 1.326(3)
F4 C34 1.322(3)
F5 C34 1.325(4)
C24 H24A 0.9800
C24 H24B 0.9800
C24 H24C 0.9800
C37 H37A 0.9800
C37 H37B 0.9800
C37 H37C 0.9800
C38 H38A 0.9800
C38 H38B 0.9800
C38 H38C 0.9800
N1C C1D 1.55(2)
C1D C1C 1.110(18)
C1C H1CC 0.9800
C1C H1CA 0.9800
C1C H1CB 0.9800
